data_4072747
loop_
_publ_author_name
'Becker, Eva'
'Stingl, Verena'
'Dazinger, Georg'
'Mereiter, Kurt'
'Kirchner, Karl'

_publ_section_title
;
 Migratory Insertion of Acetylene in N-Heterocyclic Carbene Complexes of
 Ruthenium:&#x00A0; Formation of (Ruthenocenylmethyl)imidazolium Salts
;
_journal_issue 6
_journal_name_full Organometallics
_journal_page_first 1531
_journal_paper_doi 10.1021/om060990i
_journal_volume 26
_journal_year 2007
_chemical_formula_moiety 'C36 H49 N4 Ru, F6 P'
_chemical_formula_sum 'C36 H49 F6 N4 P Ru'
_chemical_formula_weight 783.83
_chemical_name_common '[RuCp(CH3CN)2(H2IPri)]PF6, compound 1b'
_chemical_name_systematic
; 
 ? 
;
_space_group_IT_number 14
_symmetry_cell_setting monoclinic
_symmetry_space_group_name_Hall '-P 2ybc'
_symmetry_space_group_name_H-M 'P 1 21/c 1'
_atom_sites_solution_hydrogens geom
_atom_sites_solution_primary direct
_atom_sites_solution_secondary difmap
_audit_creation_method SHELXL-97
_cell_angle_alpha 90.00
_cell_angle_beta 92.053(1)
_cell_angle_gamma 90.00
_cell_formula_units_Z 4
_cell_length_a 12.2998(5)
_cell_length_b 12.8766(5)
_cell_length_c 24.6320(10)
_cell_measurement_reflns_used 9769
_cell_measurement_temperature 173(2)
_cell_measurement_theta_max 30.10
_cell_measurement_theta_min 2.29
_cell_volume 3898.7(3)
_computing_cell_refinement 'Bruker SAINT'
_computing_data_collection 'Bruker SMART'
_computing_data_reduction 'Bruker SAINT, SADABS, XPREP'
_computing_molecular_graphics 'Bruker SHELXTL'
_computing_publication_material 'Bruker SHELXTL'
_computing_structure_refinement 'SHELXL-97 (Sheldrick, 1997)'
_computing_structure_solution 'SHELXS-97 (Sheldrick, 1997)'
_diffrn_ambient_temperature 173(2)
_diffrn_measured_fraction_theta_full 0.992
_diffrn_measured_fraction_theta_max 0.992
_diffrn_measurement_device_type 'CCD area detector'
_diffrn_measurement_method 'phi and omega scans'
_diffrn_radiation_monochromator graphite
_diffrn_radiation_source 'fine-focus sealed tube'
_diffrn_radiation_type MoK\a
_diffrn_radiation_wavelength 0.71073
_diffrn_reflns_av_R_equivalents 0.0192
_diffrn_reflns_av_sigmaI/netI 0.0158
_diffrn_reflns_limit_h_max 17
_diffrn_reflns_limit_h_min -17
_diffrn_reflns_limit_k_max 17
_diffrn_reflns_limit_k_min -17
_diffrn_reflns_limit_l_max 34
_diffrn_reflns_limit_l_min -34
_diffrn_reflns_number 51139
_diffrn_reflns_theta_full 30.00
_diffrn_reflns_theta_max 30.00
_diffrn_reflns_theta_min 2.29
_diffrn_standards_decay_% 0
_exptl_absorpt_coefficient_mu 0.501
_exptl_absorpt_correction_T_max 0.84
_exptl_absorpt_correction_T_min 0.71
_exptl_absorpt_correction_type multi-scan
_exptl_absorpt_process_details 'program SADABS, version 2.10'
_exptl_crystal_colour orange
_exptl_crystal_density_diffrn 1.335
_exptl_crystal_density_method 'not measured'
_exptl_crystal_description block
_exptl_crystal_F_000 1624
_exptl_crystal_size_max 0.55
_exptl_crystal_size_mid 0.44
_exptl_crystal_size_min 0.35
_refine_diff_density_max 1.744
_refine_diff_density_min -1.255
_refine_diff_density_rms 0.055
_refine_ls_extinction_method none
_refine_ls_goodness_of_fit_ref 1.034
_refine_ls_hydrogen_treatment constr
_refine_ls_matrix_type full
_refine_ls_number_parameters 443
_refine_ls_number_reflns 11258
_refine_ls_number_restraints 163
_refine_ls_restrained_S_all 1.034
_refine_ls_R_factor_all 0.0387
_refine_ls_R_factor_gt 0.0334
_refine_ls_shift/su_max 0.001
_refine_ls_shift/su_mean 0.000
_refine_ls_structure_factor_coef Fsqd
_refine_ls_weighting_details 'calc w=1/[\s^2^(Fo^2^)+(0.0461P)^2^+2.0105P] where P=(Fo^2^+2Fc^2^)/3'
_refine_ls_weighting_scheme calc
_refine_ls_wR_factor_gt 0.0874
_refine_ls_wR_factor_ref 0.0924
_reflns_number_gt 9940
_reflns_number_total 11258
_reflns_threshold_expression >2sigma(I)
_cod_data_source_file om060990isi20061026_103412.cif
_cod_data_source_block 1b-1186
_cod_depositor_comments
;
The following automatic conversions were performed:

'_symmetry_cell_setting' value 'Monoclinic' changed to 'monoclinic'
according to /home/saulius/struct/CIF-dictionaries/cif_core.dic
dictionary named 'cif_core.dic' version 2.4.1 from 2010-06-29.

Automatic conversion script
Id: cif_fix_values 1715 2011-07-08 13:25:40Z adriana 
;
_cod_original_sg_symbol_H-M P2(1)/c
_cod_database_code 4072747

loop_
_symmetry_equiv_pos_as_xyz
'x, y, z'
'-x, y+1/2, -z+1/2'
'-x, -y, -z'
'x, -y-1/2, z-1/2'

loop_
_atom_site_label
_atom_site_type_symbol
_atom_site_fract_x
_atom_site_fract_y
_atom_site_fract_z
_atom_site_U_iso_or_equiv
_atom_site_adp_type
_atom_site_occupancy
_atom_site_symmetry_multiplicity
_atom_site_calc_flag
_atom_site_refinement_flags
Ru Ru 0.296105(10) 0.379222(10) 0.113287(5) 0.03346(5) Uani 1 1 d U
N1 N 0.14347(10) 0.18777(10) 0.10585(5) 0.0292(2) Uani 1 1 d U
N2 N 0.26177(10) 0.16814(10) 0.17224(5) 0.0280(2) Uani 1 1 d U
N3 N 0.20257(12) 0.42402(11) 0.17664(6) 0.0381(3) Uani 1 1 d U
N4 N 0.42456(11) 0.36715(11) 0.16865(6) 0.0360(3) Uani 1 1 d U
C1 C 0.2810(3) 0.3811(2) 0.02521(9) 0.0807(7) Uani 1 1 d U
H1 H 0.2582 0.3210 0.0017 0.097 Uiso 1 1 calc R
C2 C 0.2128(2) 0.4557(3) 0.04480(12) 0.0833(7) Uani 1 1 d U
H2 H 0.1322 0.4588 0.0380 0.100 Uiso 1 1 calc R
C3 C 0.2761(3) 0.5303(2) 0.07245(13) 0.0779(7) Uani 1 1 d U
H3 H 0.2483 0.5954 0.0893 0.094 Uiso 1 1 calc R
C4 C 0.3841(2) 0.5011(2) 0.07053(11) 0.0693(6) Uani 1 1 d U
H4 H 0.4476 0.5415 0.0858 0.083 Uiso 1 1 calc R
C5 C 0.3902(2) 0.4059(2) 0.04188(11) 0.0734(6) Uani 1 1 d U
H5 H 0.4577 0.3685 0.0316 0.088 Uiso 1 1 calc R
C6 C 0.23376(11) 0.23112(11) 0.12959(5) 0.0263(2) Uani 1 1 d U
C7 C 0.10110(14) 0.09877(15) 0.13579(8) 0.0405(4) Uani 1 1 d U
H7A H 0.0867 0.0389 0.1114 0.049 Uiso 1 1 calc R
H7B H 0.0334 0.1171 0.1541 0.049 Uiso 1 1 calc R
C8 C 0.19179(13) 0.07564(14) 0.17632(7) 0.0382(3) Uani 1 1 d U
H8A H 0.1643 0.0680 0.2134 0.046 Uiso 1 1 calc R
H8B H 0.2313 0.0117 0.1666 0.046 Uiso 1 1 calc R
C9 C 0.08784(13) 0.21713(13) 0.05612(6) 0.0321(3) Uani 1 1 d U
C10 C 0.11963(15) 0.16943(16) 0.00779(7) 0.0423(4) Uani 1 1 d U
C11 C 0.0651(2) 0.1986(2) -0.04035(7) 0.0584(5) Uani 1 1 d U
H11 H 0.0866 0.1696 -0.0738 0.070 Uiso 1 1 calc R
C12 C -0.0194(2) 0.2687(2) -0.04044(8) 0.0644(6) Uani 1 1 d U
H12 H -0.0542 0.2890 -0.0738 0.077 Uiso 1 1 calc R
C13 C -0.05364(19) 0.30947(18) 0.00766(8) 0.0533(5) Uani 1 1 d U
H13 H -0.1138 0.3557 0.0072 0.064 Uiso 1 1 calc R
C14 C -0.00152(14) 0.28410(14) 0.05722(6) 0.0367(3) Uani 1 1 d U
C15 C 0.20764(17) 0.08591(19) 0.00723(9) 0.0522(5) Uani 1 1 d U
H15 H 0.2334 0.0750 0.0458 0.063 Uiso 1 1 calc R
C16 C 0.3055(3) 0.1163(3) -0.02401(18) 0.1086(13) Uani 1 1 d U
H16A H 0.3598 0.0606 -0.0215 0.163 Uiso 1 1 calc R
H16B H 0.3369 0.1803 -0.0087 0.163 Uiso 1 1 calc R
H16C H 0.2837 0.1277 -0.0622 0.163 Uiso 1 1 calc R
C17 C 0.1634(3) -0.0161(3) -0.0129(3) 0.159(3) Uani 1 1 d U
H17A H 0.2196 -0.0696 -0.0085 0.238 Uiso 1 1 calc R
H17B H 0.1414 -0.0099 -0.0514 0.238 Uiso 1 1 calc R
H17C H 0.1002 -0.0353 0.0080 0.238 Uiso 1 1 calc R
C18 C -0.04660(15) 0.32377(16) 0.10961(7) 0.0444(4) Uani 1 1 d U
H18 H 0.0064 0.3053 0.1398 0.053 Uiso 1 1 calc R
C19 C -0.0621(2) 0.4412(2) 0.11028(12) 0.0727(7) Uani 1 1 d U
H19A H 0.0074 0.4754 0.1039 0.109 Uiso 1 1 calc R
H19B H -0.0882 0.4626 0.1457 0.109 Uiso 1 1 calc R
H19C H -0.1156 0.4612 0.0817 0.109 Uiso 1 1 calc R
C20 C -0.15384(18) 0.2683(3) 0.12008(10) 0.0661(6) Uani 1 1 d U
H20A H -0.1801 0.2895 0.1555 0.099 Uiso 1 1 calc R
H20B H -0.1421 0.1930 0.1199 0.099 Uiso 1 1 calc R
H20C H -0.2080 0.2868 0.0916 0.099 Uiso 1 1 calc R
C21 C 0.36266(11) 0.16241(12) 0.20327(6) 0.0300(3) Uani 1 1 d U
C22 C 0.45596(13) 0.12379(13) 0.17866(8) 0.0372(3) Uani 1 1 d U
C23 C 0.54940(14) 0.10875(15) 0.21175(9) 0.0459(4) Uani 1 1 d U
H23 H 0.6137 0.0836 0.1960 0.055 Uiso 1 1 calc R
C24 C 0.55054(15) 0.12947(16) 0.26668(9) 0.0480(4) Uani 1 1 d U
H24 H 0.6147 0.1177 0.2884 0.058 Uiso 1 1 calc R
C25 C 0.45820(14) 0.16729(15) 0.29002(8) 0.0429(4) Uani 1 1 d U
H25 H 0.4597 0.1816 0.3279 0.052 Uiso 1 1 calc R
C26 C 0.36236(12) 0.18493(13) 0.25896(6) 0.0336(3) Uani 1 1 d U
C27 C 0.45749(16) 0.09814(17) 0.11874(8) 0.0472(4) Uani 1 1 d U
H27 H 0.3897 0.1276 0.1012 0.057 Uiso 1 1 calc R
C28 C 0.4553(2) -0.0195(2) 0.10934(11) 0.0673(6) Uani 1 1 d U
H28A H 0.3911 -0.0492 0.1260 0.101 Uiso 1 1 calc R
H28B H 0.5212 -0.0507 0.1258 0.101 Uiso 1 1 calc R
H28C H 0.4521 -0.0337 0.0702 0.101 Uiso 1 1 calc R
C29 C 0.5545(2) 0.1480(2) 0.09132(11) 0.0706(7) Uani 1 1 d U
H29A H 0.5531 0.2233 0.0971 0.106 Uiso 1 1 calc R
H29B H 0.5499 0.1333 0.0523 0.106 Uiso 1 1 calc R
H29C H 0.6224 0.1194 0.1071 0.106 Uiso 1 1 calc R
C30 C 0.26258(14) 0.22721(14) 0.28611(7) 0.0384(3) Uani 1 1 d U
H30 H 0.2050 0.2400 0.2572 0.046 Uiso 1 1 calc R
C31 C 0.21760(19) 0.1486(2) 0.32640(9) 0.0564(5) Uani 1 1 d U
H31A H 0.2019 0.0829 0.3076 0.085 Uiso 1 1 calc R
H31B H 0.1506 0.1760 0.3414 0.085 Uiso 1 1 calc R
H31C H 0.2716 0.1367 0.3560 0.085 Uiso 1 1 calc R
C32 C 0.2875(2) 0.33045(19) 0.31441(9) 0.0568(5) Uani 1 1 d U
H32A H 0.3131 0.3807 0.2878 0.085 Uiso 1 1 calc R
H32B H 0.3441 0.3200 0.3429 0.085 Uiso 1 1 calc R
H32C H 0.2214 0.3570 0.3306 0.085 Uiso 1 1 calc R
C33 C 0.15028(15) 0.45513(13) 0.21019(8) 0.0412(4) Uani 1 1 d U
C34 C 0.08233(18) 0.49446(17) 0.25279(10) 0.0547(5) Uani 1 1 d U
H34A H 0.1253 0.5410 0.2766 0.082 Uiso 1 1 calc R
H34B H 0.0554 0.4362 0.2741 0.082 Uiso 1 1 calc R
H34C H 0.0206 0.5327 0.2364 0.082 Uiso 1 1 calc R
C35 C 0.50178(14) 0.37813(13) 0.19502(8) 0.0392(3) Uani 1 1 d U
C36 C 0.60125(17) 0.39053(16) 0.22822(11) 0.0550(5) Uani 1 1 d U
H36A H 0.5836 0.3908 0.2667 0.082 Uiso 1 1 calc R
H36B H 0.6363 0.4563 0.2191 0.082 Uiso 1 1 calc R
H36C H 0.6508 0.3328 0.2212 0.082 Uiso 1 1 calc R
P P 0.12688(4) 0.77495(3) 0.204401(18) 0.03676(9) Uani 1 1 d U
F1 F 0.23046(12) 0.80400(12) 0.17018(6) 0.0671(4) Uani 1 1 d U
F2 F 0.02393(9) 0.74670(9) 0.23965(5) 0.0484(3) Uani 1 1 d U
F3 F 0.14925(10) 0.87464(8) 0.24227(5) 0.0462(2) Uani 1 1 d U
F4 F 0.10362(12) 0.67513(10) 0.16727(5) 0.0584(3) Uani 1 1 d U
F5 F 0.05072(12) 0.84427(10) 0.16473(5) 0.0604(3) Uani 1 1 d U
F6 F 0.20282(8) 0.70651(9) 0.24445(5) 0.0447(2) Uani 1 1 d U

loop_
_atom_site_aniso_label
_atom_site_aniso_U_11
_atom_site_aniso_U_22
_atom_site_aniso_U_33
_atom_site_aniso_U_23
_atom_site_aniso_U_13
_atom_site_aniso_U_12
Ru 0.03353(7) 0.03256(7) 0.03427(7) 0.00858(5) 0.00105(5) -0.00015(4)
N1 0.0289(6) 0.0343(6) 0.0242(5) 0.0037(4) -0.0002(4) 0.0016(4)
N2 0.0247(5) 0.0312(6) 0.0282(6) 0.0062(4) -0.0006(4) -0.0004(4)
N3 0.0366(7) 0.0303(6) 0.0473(7) -0.0002(5) -0.0010(5) 0.0022(5)
N4 0.0324(6) 0.0327(6) 0.0432(7) 0.0035(5) 0.0028(5) -0.0015(5)
C1 0.127(2) 0.0823(15) 0.0320(8) 0.0200(9) -0.0005(11) -0.0445(13)
C2 0.0659(12) 0.1082(19) 0.0745(15) 0.0618(13) -0.0159(10) -0.0131(11)
C3 0.0995(17) 0.0517(11) 0.0832(16) 0.0390(10) 0.0107(13) 0.0100(11)
C4 0.0732(12) 0.0716(13) 0.0627(13) 0.0315(10) -0.0035(10) -0.0320(11)
C5 0.0814(13) 0.0844(14) 0.0565(12) 0.0331(11) 0.0303(10) 0.0041(12)
C6 0.0249(6) 0.0314(6) 0.0230(6) 0.0020(5) 0.0045(4) 0.0051(5)
C7 0.0357(8) 0.0435(9) 0.0415(9) 0.0140(7) -0.0086(7) -0.0096(6)
C8 0.0341(7) 0.0375(8) 0.0424(8) 0.0132(6) -0.0061(6) -0.0066(6)
C9 0.0344(7) 0.0396(8) 0.0224(6) 0.0012(5) -0.0003(5) 0.0032(6)
C10 0.0437(9) 0.0551(10) 0.0282(7) -0.0047(7) 0.0033(6) 0.0044(7)
C11 0.0681(13) 0.0840(16) 0.0230(7) -0.0062(8) -0.0006(8) 0.0072(11)
C12 0.0770(15) 0.0869(17) 0.0281(8) 0.0053(9) -0.0148(9) 0.0151(12)
C13 0.0585(12) 0.0636(12) 0.0368(8) 0.0061(8) -0.0125(8) 0.0192(9)
C14 0.0385(8) 0.0432(8) 0.0280(7) 0.0016(6) -0.0039(6) 0.0085(6)
C15 0.0476(10) 0.0667(12) 0.0424(10) -0.0159(9) 0.0062(8) 0.0106(9)
C16 0.085(2) 0.130(3) 0.115(3) 0.022(2) 0.059(2) 0.0316(18)
C17 0.073(2) 0.076(2) 0.326(8) -0.081(3) -0.013(3) 0.0198(15)
C18 0.0380(8) 0.0580(11) 0.0367(8) -0.0086(7) -0.0038(7) 0.0157(7)
C19 0.0749(16) 0.0637(13) 0.0783(17) -0.0207(12) -0.0121(13) 0.0355(11)
C20 0.0417(10) 0.1092(19) 0.0477(11) -0.0086(12) 0.0053(8) 0.0033(11)
C21 0.0252(6) 0.0311(7) 0.0336(7) 0.0082(5) -0.0014(5) 0.0000(5)
C22 0.0293(7) 0.0381(8) 0.0444(8) 0.0080(6) 0.0023(6) 0.0045(6)
C23 0.0275(7) 0.0466(10) 0.0634(11) 0.0123(8) -0.0010(7) 0.0052(6)
C24 0.0309(7) 0.0527(11) 0.0594(11) 0.0160(8) -0.0130(7) -0.0040(7)
C25 0.0367(8) 0.0499(10) 0.0412(8) 0.0106(7) -0.0112(6) -0.0079(7)
C26 0.0301(7) 0.0367(7) 0.0336(7) 0.0082(6) -0.0036(5) -0.0050(5)
C27 0.0377(9) 0.0573(10) 0.0472(9) 0.0022(8) 0.0089(7) 0.0152(8)
C28 0.0709(15) 0.0653(13) 0.0661(14) -0.0136(11) 0.0092(12) 0.0068(11)
C29 0.0641(14) 0.0826(16) 0.0672(15) 0.0028(13) 0.0317(12) 0.0045(12)
C30 0.0376(8) 0.0477(9) 0.0298(7) 0.0033(6) 0.0005(6) -0.0025(7)
C31 0.0503(11) 0.0748(13) 0.0448(10) 0.0170(10) 0.0109(8) -0.0032(10)
C32 0.0650(13) 0.0604(12) 0.0446(10) -0.0123(9) -0.0041(9) 0.0011(10)
C33 0.0393(8) 0.0314(7) 0.0529(10) -0.0008(7) 0.0043(7) 0.0007(6)
C34 0.0548(11) 0.0433(10) 0.0677(13) -0.0036(9) 0.0236(10) -0.0017(8)
C35 0.0328(7) 0.0329(8) 0.0518(10) 0.0010(7) 0.0000(6) -0.0004(6)
C36 0.0391(9) 0.0436(10) 0.0808(16) -0.0046(9) -0.0168(9) 0.0003(7)
P 0.0406(2) 0.0359(2) 0.0334(2) 0.00096(16) -0.00215(16) 0.00427(16)
F1 0.0733(8) 0.0648(8) 0.0653(8) 0.0143(6) 0.0316(7) 0.0064(7)
F2 0.0356(5) 0.0513(6) 0.0583(7) -0.0022(5) 0.0025(5) -0.0026(4)
F3 0.0541(6) 0.0374(5) 0.0468(6) -0.0023(4) -0.0048(5) -0.0040(4)
F4 0.0869(9) 0.0452(6) 0.0421(6) -0.0102(5) -0.0127(6) 0.0128(6)
F5 0.0840(9) 0.0529(7) 0.0429(6) 0.0003(5) -0.0184(6) 0.0216(6)
F6 0.0385(5) 0.0449(6) 0.0500(6) 0.0065(5) -0.0071(4) 0.0041(4)

loop_
_atom_type_symbol
_atom_type_description
_atom_type_scat_dispersion_real
_atom_type_scat_dispersion_imag
_atom_type_scat_source
C C 0.0033 0.0016 'International Tables Vol C Tables 4.2.6.8 and 6.1.1.4'
H H 0.0000 0.0000 'International Tables Vol C Tables 4.2.6.8 and 6.1.1.4'
N N 0.0061 0.0033 'International Tables Vol C Tables 4.2.6.8 and 6.1.1.4'
F F 0.0171 0.0103 'International Tables Vol C Tables 4.2.6.8 and 6.1.1.4'
P P 0.1023 0.0942 'International Tables Vol C Tables 4.2.6.8 and 6.1.1.4'
Ru Ru -1.2594 0.8363 'International Tables Vol C Tables 4.2.6.8 and 6.1.1.4'

loop_
_geom_angle_atom_site_label_1
_geom_angle_atom_site_label_2
_geom_angle_atom_site_label_3
_geom_angle
N3 Ru N4 87.44(6)
N3 Ru C6 83.77(5)
N4 Ru C6 94.69(5)
N3 Ru C5 154.41(10)
N4 Ru C5 97.49(10)
C6 Ru C5 120.55(10)
N3 Ru C1 136.53(12)
N4 Ru C1 134.43(11)
C6 Ru C1 100.52(8)
C5 Ru C1 38.38(12)
N3 Ru C2 101.57(11)
N4 Ru C2 151.34(9)
C6 Ru C2 113.18(9)
C5 Ru C2 63.25(12)
C1 Ru C2 36.84(13)
N3 Ru C4 117.56(10)
N4 Ru C4 89.53(8)
C6 Ru C4 158.47(9)
C5 Ru C4 37.92(12)
C1 Ru C4 62.53(10)
C2 Ru C4 62.10(10)
N3 Ru C3 92.43(10)
N4 Ru C3 116.16(10)
C6 Ru C3 148.77(10)
C5 Ru C3 62.82(12)
C1 Ru C3 61.90(12)
C2 Ru C3 37.27(12)
C4 Ru C3 36.68(11)
C6 N1 C9 128.22(13)
C6 N1 C7 113.85(12)
C9 N1 C7 117.93(13)
C6 N2 C21 129.14(12)
C6 N2 C8 113.67(12)
C21 N2 C8 114.67(12)
C33 N3 Ru 175.49(15)
C35 N4 Ru 166.75(14)
C2 C1 C5 108.9(3)
C2 C1 Ru 71.84(15)
C5 C1 Ru 70.66(14)
C2 C1 H1 125.5
C5 C1 H1 125.5
Ru C1 H1 125.5
C1 C2 C3 108.3(3)
C1 C2 Ru 71.32(14)
C3 C2 Ru 72.25(14)
C1 C2 H2 125.8
C3 C2 H2 125.8
Ru C2 H2 125.8
C4 C3 C2 108.4(3)
C4 C3 Ru 71.51(13)
C2 C3 Ru 70.48(14)
C4 C3 H3 125.8
C2 C3 H3 125.8
Ru C3 H3 125.8
C3 C4 C5 108.7(3)
C3 C4 Ru 71.81(13)
C5 C4 Ru 69.91(12)
C3 C4 H4 125.7
C5 C4 H4 125.7
Ru C4 H4 125.7
C4 C5 C1 105.7(3)
C4 C5 Ru 72.17(14)
C1 C5 Ru 70.96(14)
C4 C5 H5 127.0
C1 C5 H5 127.0
Ru C5 H5 127.0
N1 C6 N2 105.55(12)
N1 C6 Ru 126.18(10)
N2 C6 Ru 127.20(10)
N1 C7 C8 102.74(13)
N1 C7 H7A 111.2
C8 C7 H7A 111.2
N1 C7 H7B 111.2
C8 C7 H7B 111.2
H7A C7 H7B 109.1
N2 C8 C7 102.48(12)
N2 C8 H8A 111.3
C7 C8 H8A 111.3
N2 C8 H8B 111.3
C7 C8 H8B 111.3
H8A C8 H8B 109.2
C14 C9 C10 121.87(14)
C14 C9 N1 119.88(13)
C10 C9 N1 117.99(14)
C11 C10 C9 117.52(18)
C11 C10 C15 120.18(17)
C9 C10 C15 122.27(16)
C12 C11 C10 121.28(18)
C12 C11 H11 119.4
C10 C11 H11 119.4
C13 C12 C11 120.21(18)
C13 C12 H12 119.9
C11 C12 H12 119.9
C12 C13 C14 121.23(19)
C12 C13 H13 119.4
C14 C13 H13 119.4
C13 C14 C9 117.63(16)
C13 C14 C18 119.74(16)
C9 C14 C18 122.52(14)
C17 C15 C16 110.3(3)
C17 C15 C10 111.8(2)
C16 C15 C10 113.7(2)
C17 C15 H15 106.9
C16 C15 H15 106.9
C10 C15 H15 106.9
C15 C16 H16A 109.5
C15 C16 H16B 109.5
H16A C16 H16B 109.5
C15 C16 H16C 109.5
H16A C16 H16C 109.5
H16B C16 H16C 109.5
C15 C17 H17A 109.5
C15 C17 H17B 109.5
H17A C17 H17B 109.5
C15 C17 H17C 109.5
H17A C17 H17C 109.5
H17B C17 H17C 109.5
C14 C18 C19 113.24(19)
C14 C18 C20 109.32(17)
C19 C18 C20 110.64(19)
C14 C18 H18 107.8
C19 C18 H18 107.8
C20 C18 H18 107.8
C18 C19 H19A 109.5
C18 C19 H19B 109.5
H19A C19 H19B 109.5
C18 C19 H19C 109.5
H19A C19 H19C 109.5
H19B C19 H19C 109.5
C18 C20 H20A 109.5
C18 C20 H20B 109.5
H20A C20 H20B 109.5
C18 C20 H20C 109.5
H20A C20 H20C 109.5
H20B C20 H20C 109.5
C26 C21 C22 121.68(14)
C26 C21 N2 118.54(13)
C22 C21 N2 119.41(14)
C23 C22 C21 117.61(17)
C23 C22 C27 119.98(16)
C21 C22 C27 122.41(15)
C24 C23 C22 121.63(18)
C24 C23 H23 119.2
C22 C23 H23 119.2
C23 C24 C25 119.84(16)
C23 C24 H24 120.1
C25 C24 H24 120.1
C24 C25 C26 121.25(18)
C24 C25 H25 119.4
C26 C25 H25 119.4
C25 C26 C21 117.98(16)
C25 C26 C30 119.67(16)
C21 C26 C30 122.35(13)
C22 C27 C28 111.25(18)
C22 C27 C29 112.05(19)
C28 C27 C29 110.94(19)
C22 C27 H27 107.5
C28 C27 H27 107.5
C29 C27 H27 107.5
C27 C28 H28A 109.5
C27 C28 H28B 109.5
H28A C28 H28B 109.5
C27 C28 H28C 109.5
H28A C28 H28C 109.5
H28B C28 H28C 109.5
C27 C29 H29A 109.5
C27 C29 H29B 109.5
H29A C29 H29B 109.5
C27 C29 H29C 109.5
H29A C29 H29C 109.5
H29B C29 H29C 109.5
C26 C30 C32 111.13(15)
C26 C30 C31 111.33(16)
C32 C30 C31 110.50(17)
C26 C30 H30 107.9
C32 C30 H30 107.9
C31 C30 H30 107.9
C30 C31 H31A 109.5
C30 C31 H31B 109.5
H31A C31 H31B 109.5
C30 C31 H31C 109.5
H31A C31 H31C 109.5
H31B C31 H31C 109.5
C30 C32 H32A 109.5
C30 C32 H32B 109.5
H32A C32 H32B 109.5
C30 C32 H32C 109.5
H32A C32 H32C 109.5
H32B C32 H32C 109.5
N3 C33 C34 179.4(2)
C33 C34 H34A 109.5
C33 C34 H34B 109.5
H34A C34 H34B 109.5
C33 C34 H34C 109.5
H34A C34 H34C 109.5
H34B C34 H34C 109.5
N4 C35 C36 179.0(2)
C35 C36 H36A 109.5
C35 C36 H36B 109.5
H36A C36 H36B 109.5
C35 C36 H36C 109.5
H36A C36 H36C 109.5
H36B C36 H36C 109.5
F1 P F4 90.92(8)
F1 P F6 89.73(7)
F4 P F6 89.91(6)
F1 P F5 90.44(8)
F4 P F5 90.59(7)
F6 P F5 179.47(7)
F1 P F2 179.02(8)
F4 P F2 89.93(7)
F6 P F2 89.77(6)
F5 P F2 90.05(8)
F1 P F3 89.78(8)
F4 P F3 179.27(8)
F6 P F3 89.89(6)
F5 P F3 89.61(7)
F2 P F3 89.37(7)

loop_
_geom_bond_atom_site_label_1
_geom_bond_atom_site_label_2
_geom_bond_distance
Ru N3 2.0543(16)
Ru N4 2.0557(15)
Ru C6 2.0995(15)
Ru C5 2.167(2)
Ru C1 2.171(2)
Ru C2 2.177(2)
Ru C4 2.197(2)
Ru C3 2.200(2)
N1 C6 1.3567(19)
N1 C9 1.4322(18)
N1 C7 1.469(2)
N2 C6 1.3616(17)
N2 C21 1.4359(18)
N2 C8 1.475(2)
N3 C33 1.138(2)
N4 C35 1.140(2)
C1 C2 1.374(5)
C1 C5 1.426(5)
C1 H1 1.0000
C2 C3 1.399(5)
C2 H2 1.0000
C3 C4 1.384(4)
C3 H3 1.0000
C4 C5 1.418(4)
C4 H4 1.0000
C5 H5 1.0000
C7 C8 1.500(2)
C7 H7A 0.9900
C7 H7B 0.9900
C8 H8A 0.9900
C8 H8B 0.9900
C9 C14 1.398(2)
C9 C10 1.407(2)
C10 C11 1.393(3)
C10 C15 1.526(3)
C11 C12 1.376(3)
C11 H11 0.9500
C12 C13 1.376(3)
C12 H12 0.9500
C13 C14 1.397(2)
C13 H13 0.9500
C14 C18 1.512(2)
C15 C17 1.499(4)
C15 C16 1.504(4)
C15 H15 1.0000
C16 H16A 0.9800
C16 H16B 0.9800
C16 H16C 0.9800
C17 H17A 0.9800
C17 H17B 0.9800
C17 H17C 0.9800
C18 C19 1.525(3)
C18 C20 1.530(3)
C18 H18 1.0000
C19 H19A 0.9800
C19 H19B 0.9800
C19 H19C 0.9800
C20 H20A 0.9800
C20 H20B 0.9800
C20 H20C 0.9800
C21 C26 1.402(2)
C21 C22 1.408(2)
C22 C23 1.398(2)
C22 C27 1.513(3)
C23 C24 1.379(3)
C23 H23 0.9500
C24 C25 1.380(3)
C24 H24 0.9500
C25 C26 1.401(2)
C25 H25 0.9500
C26 C30 1.519(2)
C27 C28 1.532(3)
C27 C29 1.533(3)
C27 H27 1.0000
C28 H28A 0.9800
C28 H28B 0.9800
C28 H28C 0.9800
C29 H29A 0.9800
C29 H29B 0.9800
C29 H29C 0.9800
C30 C32 1.527(3)
C30 C31 1.535(3)
C30 H30 1.0000
C31 H31A 0.9800
C31 H31B 0.9800
C31 H31C 0.9800
C32 H32A 0.9800
C32 H32B 0.9800
C32 H32C 0.9800
C33 C34 1.456(3)
C34 H34A 0.9800
C34 H34B 0.9800
C34 H34C 0.9800
C35 C36 1.456(3)
C36 H36A 0.9800
C36 H36B 0.9800
C36 H36C 0.9800
P F1 1.5970(14)
P F4 1.5975(12)
P F6 1.5988(11)
P F5 1.6011(12)
P F2 1.6027(12)
P F3 1.6047(12)

loop_
_geom_torsion_atom_site_label_1
_geom_torsion_atom_site_label_2
_geom_torsion_atom_site_label_3
_geom_torsion_atom_site_label_4
_geom_torsion
N3 Ru N4 C35 -103.5(7)
C6 Ru N4 C35 172.9(7)
C5 Ru N4 C35 51.2(7)
C1 Ru N4 C35 63.2(7)
C2 Ru N4 C35 6.1(8)
C4 Ru N4 C35 14.1(7)
C3 Ru N4 C35 -12.1(7)
N3 Ru C1 C2 22.8(2)
N4 Ru C1 C2 -137.81(17)
C6 Ru C1 C2 114.83(17)
C5 Ru C1 C2 -118.4(2)
C4 Ru C1 C2 -79.30(19)
C3 Ru C1 C2 -37.64(17)
N3 Ru C1 C5 141.23(17)
N4 Ru C1 C5 -19.4(2)
C6 Ru C1 C5 -126.74(17)
C2 Ru C1 C5 118.4(2)
C4 Ru C1 C5 39.13(17)
C3 Ru C1 C5 80.79(19)
C5 C1 C2 C3 1.9(3)
Ru C1 C2 C3 63.19(17)
C5 C1 C2 Ru -61.28(16)
N3 Ru C2 C1 -164.21(16)
N4 Ru C2 C1 89.5(3)
C6 Ru C2 C1 -76.09(18)
C5 Ru C2 C1 37.70(17)
C4 Ru C2 C1 80.58(19)
C3 Ru C2 C1 117.2(3)
N3 Ru C2 C3 78.60(19)
N4 Ru C2 C3 -27.6(4)
C6 Ru C2 C3 166.72(17)
C5 Ru C2 C3 -79.5(2)
C1 Ru C2 C3 -117.2(3)
C4 Ru C2 C3 -36.61(19)
C1 C2 C3 C4 -0.8(3)
Ru C2 C3 C4 61.83(17)
C1 C2 C3 Ru -62.59(16)
N3 Ru C3 C4 135.91(18)
N4 Ru C3 C4 47.6(2)
C6 Ru C3 C4 -142.11(17)
C5 Ru C3 C4 -37.33(18)
C1 Ru C3 C4 -80.9(2)
C2 Ru C3 C4 -118.1(3)
N3 Ru C3 C2 -106.0(2)
N4 Ru C3 C2 165.65(18)
C6 Ru C3 C2 -24.0(3)
C5 Ru C3 C2 80.8(2)
C1 Ru C3 C2 37.2(2)
C4 Ru C3 C2 118.1(3)
C2 C3 C4 C5 -0.7(3)
Ru C3 C4 C5 60.48(16)
C2 C3 C4 Ru -61.17(16)
N3 Ru C4 C3 -51.6(2)
N4 Ru C4 C3 -138.51(19)
C6 Ru C4 C3 119.8(3)
C5 Ru C4 C3 118.6(3)
C1 Ru C4 C3 79.0(2)
C2 Ru C4 C3 37.2(2)
N3 Ru C4 C5 -170.26(15)
N4 Ru C4 C5 102.87(17)
C6 Ru C4 C5 1.2(3)
C1 Ru C4 C5 -39.62(19)
C2 Ru C4 C5 -81.4(2)
C3 Ru C4 C5 -118.6(3)
C3 C4 C5 C1 1.8(3)
Ru C4 C5 C1 63.48(14)
C3 C4 C5 Ru -61.67(17)
C2 C1 C5 C4 -2.3(3)
Ru C1 C5 C4 -64.31(15)
C2 C1 C5 Ru 62.02(17)
N3 Ru C5 C4 20.3(3)
N4 Ru C5 C4 -79.50(17)
C6 Ru C5 C4 -179.48(14)
C1 Ru C5 C4 114.3(3)
C2 Ru C5 C4 78.14(19)
C3 Ru C5 C4 36.12(17)
N3 Ru C5 C1 -94.0(3)
N4 Ru C5 C1 166.17(18)
C6 Ru C5 C1 66.2(2)
C2 Ru C5 C1 -36.19(18)
C4 Ru C5 C1 -114.3(3)
C3 Ru C5 C1 -78.2(2)
C9 N1 C6 N2 -172.90(14)
C7 N1 C6 N2 6.08(17)
C9 N1 C6 Ru 18.3(2)
C7 N1 C6 Ru -162.69(12)
C21 N2 C6 N1 163.84(14)
C8 N2 C6 N1 3.01(17)
C21 N2 C6 Ru -27.5(2)
C8 N2 C6 Ru 171.62(11)
N3 Ru C6 N1 92.50(12)
N4 Ru C6 N1 179.41(12)
C5 Ru C6 N1 -79.04(15)
C1 Ru C6 N1 -43.74(16)
C2 Ru C6 N1 -7.45(17)
C4 Ru C6 N1 -79.9(2)
C3 Ru C6 N1 8.1(2)
N3 Ru C6 N2 -73.86(12)
N4 Ru C6 N2 13.04(13)
C5 Ru C6 N2 114.60(15)
C1 Ru C6 N2 149.89(16)
C2 Ru C6 N2 -173.82(15)
C4 Ru C6 N2 113.7(2)
C3 Ru C6 N2 -158.25(19)
C6 N1 C7 C8 -12.2(2)
C9 N1 C7 C8 166.93(14)
C6 N2 C8 C7 -10.21(19)
C21 N2 C8 C7 -173.93(14)
N1 C7 C8 N2 12.31(18)
C6 N1 C9 C14 -95.2(2)
C7 N1 C9 C14 85.9(2)
C6 N1 C9 C10 90.5(2)
C7 N1 C9 C10 -88.4(2)
C14 C9 C10 C11 5.9(3)
N1 C9 C10 C11 -179.93(18)
C14 C9 C10 C15 -172.07(19)
N1 C9 C10 C15 2.1(3)
C9 C10 C11 C12 -2.3(4)
C15 C10 C11 C12 175.7(2)
C10 C11 C12 C13 -1.7(4)
C11 C12 C13 C14 2.4(4)
C12 C13 C14 C9 1.0(3)
C12 C13 C14 C18 -175.3(2)
C10 C9 C14 C13 -5.2(3)
N1 C9 C14 C13 -179.34(17)
C10 C9 C14 C18 171.00(18)
N1 C9 C14 C18 -3.1(3)
C11 C10 C15 C17 -61.0(4)
C9 C10 C15 C17 116.9(4)
C11 C10 C15 C16 64.7(3)
C9 C10 C15 C16 -117.4(3)
C13 C14 C18 C19 -53.7(3)
C9 C14 C18 C19 130.1(2)
C13 C14 C18 C20 70.1(3)
C9 C14 C18 C20 -106.1(2)
C6 N2 C21 C26 118.06(17)
C8 N2 C21 C26 -81.27(18)
C6 N2 C21 C22 -68.8(2)
C8 N2 C21 C22 91.87(17)
C26 C21 C22 C23 -0.2(2)
N2 C21 C22 C23 -173.13(15)
C26 C21 C22 C27 179.44(16)
N2 C21 C22 C27 6.5(2)
C21 C22 C23 C24 0.8(3)
C27 C22 C23 C24 -178.82(18)
C22 C23 C24 C25 -0.9(3)
C23 C24 C25 C26 0.2(3)
C24 C25 C26 C21 0.4(3)
C24 C25 C26 C30 -179.65(17)
C22 C21 C26 C25 -0.4(2)
N2 C21 C26 C25 172.60(14)
C22 C21 C26 C30 179.65(15)
N2 C21 C26 C30 -7.4(2)
C23 C22 C27 C28 74.2(2)
C21 C22 C27 C28 -105.5(2)
C23 C22 C27 C29 -50.7(2)
C21 C22 C27 C29 129.7(2)
C25 C26 C30 C32 57.3(2)
C21 C26 C30 C32 -122.75(18)
C25 C26 C30 C31 -66.4(2)
C21 C26 C30 C31 113.61(18)
